data_7135457
loop_
_publ_author_name
'Campillo-Alvarado, Gonzalo'
'Vargas-Olvera, Eva C'
'Swenson, Dale C.'
'Morales-Rojas, Hugo'
'H&#xf6;pfl, Herbert'
'MacGillivray, Leonard R.'

_publ_section_title
;
 Rotisserie-like motion enables guest transport in a nonporous organic
 crystal involving a diboron host.
;
_journal_issue 15
_journal_name_full 'Chemical communications (Cambridge, England)'
_journal_page_first 4519
_journal_page_last 4522
_journal_paper_doi 10.1039/d5cc05394c
_journal_volume 62
_journal_year 2026
_chemical_formula_moiety 'C34 H22 B2 F4 N4 O4'
_chemical_formula_sum 'C34 H22 B2 F4 N4 O4'
_chemical_formula_weight 648.17
_chemical_name_systematic '2,4-difluorophenylboronic acid catechol ester adduct of 4,4,'-azopyridine'
_space_group_crystal_system monoclinic
_space_group_IT_number 14
_space_group_name_Hall '-P 2yn'
_space_group_name_H-M_alt 'P 1 21/n 1'
_atom_sites_solution_hydrogens geom
_atom_sites_solution_primary dual
_audit_creation_date 2025-12-09
_audit_creation_method
;
Olex2 1.5
(compiled 2025.07.13 svn.rb7424aed for OlexSys, GUI svn.r7314)
;
_audit_update_record
;
2025-12-16 deposited with the CCDC.	2026-01-13 downloaded from the CCDC.
;
_cell_angle_alpha 90
_cell_angle_beta 102.723(11)
_cell_angle_gamma 90
_cell_formula_units_Z 2
_cell_length_a 7.3611(12)
_cell_length_b 13.623(2)
_cell_length_c 15.855(3)
_cell_measurement_reflns_used 4171
_cell_measurement_temperature 298.15
_cell_measurement_theta_max 25.35
_cell_measurement_theta_min 1.00
_cell_volume 1550.9(5)
_computing_molecular_graphics 'Olex2 1.5 (Dolomanov et al., 2009)'
_computing_publication_material 'Olex2 1.5 (Dolomanov et al., 2009)'
_computing_structure_refinement 'SHELXL 2018/3 (Sheldrick, 2015)'
_computing_structure_solution 'SHELXT 2014/5 (Sheldrick, 2014)'
_diffrn_ambient_temperature 298.15
_diffrn_measured_fraction_theta_full 0.998
_diffrn_measured_fraction_theta_max 0.998
_diffrn_measurement_device_type 'Nonius KappaCCD'
_diffrn_radiation_type MoK\a
_diffrn_radiation_wavelength 0.71073
_diffrn_reflns_av_R_equivalents 0.1074
_diffrn_reflns_av_unetI/netI 0.1087
_diffrn_reflns_Laue_measured_fraction_full 0.998
_diffrn_reflns_Laue_measured_fraction_max 0.998
_diffrn_reflns_limit_h_max 7
_diffrn_reflns_limit_h_min -8
_diffrn_reflns_limit_k_max 15
_diffrn_reflns_limit_k_min -13
_diffrn_reflns_limit_l_max 18
_diffrn_reflns_limit_l_min -18
_diffrn_reflns_number 8293
_diffrn_reflns_point_group_measured_fraction_full 0.998
_diffrn_reflns_point_group_measured_fraction_max 0.998
_diffrn_reflns_theta_full 24.498
_diffrn_reflns_theta_max 24.498
_diffrn_reflns_theta_min 2.634
_exptl_absorpt_coefficient_mu 0.107
_exptl_absorpt_correction_T_max 0.9943
_exptl_absorpt_correction_T_min 0.9434
_exptl_absorpt_correction_type multi-scan
_exptl_absorpt_process_details 'HKL Scalepack (Otwinowski & Minor, 1997)'
_exptl_crystal_colour 'reddish orange'
_exptl_crystal_colour_modifier reddish
_exptl_crystal_colour_primary orange
_exptl_crystal_density_diffrn 1.388
_exptl_crystal_description prism
_exptl_crystal_F_000 664
_exptl_crystal_size_max 0.34
_exptl_crystal_size_mid 0.16
_exptl_crystal_size_min 0.12
_refine_diff_density_max 0.184
_refine_diff_density_min -0.191
_refine_diff_density_rms 0.044
_refine_ls_extinction_method none
_refine_ls_goodness_of_fit_ref 0.999
_refine_ls_hydrogen_treatment constr
_refine_ls_matrix_type full
_refine_ls_number_parameters 209
_refine_ls_number_reflns 2587
_refine_ls_number_restraints 0
_refine_ls_restrained_S_all 0.999
_refine_ls_R_factor_all 0.2115
_refine_ls_R_factor_gt 0.0809
_refine_ls_shift/su_max 0.000
_refine_ls_shift/su_mean 0.000
_refine_ls_structure_factor_coef Fsqd
_refine_ls_weighting_details 'w=1/[\s^2^(Fo^2^)+(0.0715P)^2^+0.3751P] where P=(Fo^2^+2Fc^2^)/3'
_refine_ls_weighting_scheme calc
_refine_ls_wR_factor_gt 0.1551
_refine_ls_wR_factor_ref 0.1857
_reflns_Friedel_coverage 0.000
_reflns_number_gt 1059
_reflns_number_total 2587
_reflns_threshold_expression 'I > 2\s(I)'
_cod_data_source_file d5cc05394c2.cif
_cod_data_source_block D
_cod_database_code 7135457
_shelx_shelxl_version_number 2018/3
_shelx_space_group_comment
;
The symmetry employed for this shelxl refinement is uniquely defined
by the following loop, which should always be used as a source of
symmetry information in preference to the above space-group names.
They are only intended as comments.
;
_shelx_estimated_absorpt_t_max 0.987
_shelx_estimated_absorpt_t_min 0.964
_olex2_refinement_description
;
1. Uiso/Uaniso restraints and constraints
Uanis(N2B) = Uanis(N2A)
2. Others
 Sof(N2A)=1-FVAR(1)
 Sof(N2B)=FVAR(1)
3.a Aromatic/amide H refined with riding coordinates:
 C6(H6), C5(H5), C3(H3), C17(H17), C13(H13), C16(H16), C12(H12), C14(H14),
 C9(H9), C11(H11), C10(H10)
3.b Fitted hexagon refined as free rotating group:
 C1(C6,C5,C4,C3,C2)
;
_olex2_submission_original_sample_id D-298
_olex2_submission_special_instructions 'No special instructions were received'

loop_
_space_group_symop_operation_xyz
'x, y, z'
'-x+1/2, y+1/2, -z+1/2'
'-x, -y, -z'
'x-1/2, -y-1/2, z-1/2'

loop_
_atom_site_label
_atom_site_type_symbol
_atom_site_fract_x
_atom_site_fract_y
_atom_site_fract_z
_atom_site_U_iso_or_equiv
_atom_site_adp_type
_atom_site_occupancy
_atom_site_site_symmetry_order
_atom_site_calc_flag
_atom_site_refinement_flags_posn
_atom_site_refinement_flags_adp
_atom_site_refinement_flags_occupancy
_atom_site_disorder_assembly
_atom_site_disorder_group
F1 F 0.8246(3) 0.56191(19) 0.82531(17) 0.0976(9) Uani 1 1 d . . . . .
O1 O 0.8304(4) 0.6838(2) 0.66216(18) 0.0738(9) Uani 1 1 d . . . . .
O2 O 0.5599(4) 0.7802(2) 0.6386(2) 0.0793(9) Uani 1 1 d . . . . .
N1 N 0.7748(6) 0.7899(3) 0.7832(2) 0.0722(10) Uani 1 1 d . . . . .
F2 F 0.2480(4) 0.4123(2) 0.8124(2) 0.1309(12) Uani 1 1 d . . . . .
C1 C 0.5589(5) 0.6326(2) 0.73637(19) 0.0641(12) Uani 1 1 d G . . . .
C6 C 0.3673(5) 0.6305(2) 0.70445(18) 0.0838(14) Uani 1 1 d G . . . .
H6 H 0.310271 0.678393 0.665738 0.101 Uiso 1 1 calc R U . . .
C5 C 0.2609(3) 0.5568(3) 0.7304(2) 0.0953(16) Uani 1 1 d G . . . .
H5 H 0.132658 0.555417 0.709028 0.114 Uiso 1 1 calc R U . . .
C4 C 0.3461(5) 0.4853(2) 0.7882(2) 0.0901(15) Uani 1 1 d G . . . .
C3 C 0.5377(5) 0.4874(2) 0.82016(18) 0.0795(13) Uani 1 1 d G . . . .
H3 H 0.594688 0.439478 0.858874 0.095 Uiso 1 1 calc R U . . .
C2 C 0.6441(3) 0.5610(3) 0.79423(19) 0.0694(12) Uani 1 1 d G . . . .
C7 C 0.6580(8) 0.7995(4) 0.5774(3) 0.0767(13) Uani 1 1 d . . . . .
C8 C 0.8187(8) 0.7438(4) 0.5905(3) 0.0780(14) Uani 1 1 d . . . . .
C17 C 0.9541(8) 0.7868(4) 0.8198(3) 0.0897(15) Uani 1 1 d . . . . .
H17 H 1.028830 0.740975 0.800236 0.108 Uiso 1 1 calc R U . . .
C13 C 0.6682(8) 0.8556(4) 0.8117(3) 0.0960(16) Uani 1 1 d . . . . .
H13 H 0.541612 0.858175 0.786604 0.115 Uiso 1 1 calc R U . . .
C16 C 1.0343(9) 0.8492(5) 0.8859(4) 0.1064(19) Uani 1 1 d . . . . .
H16 H 1.161299 0.845011 0.909910 0.128 Uiso 1 1 calc R U . . .
C12 C 0.6154(8) 0.8646(4) 0.5107(4) 0.0961(16) Uani 1 1 d . . . . .
H12 H 0.506865 0.901814 0.501060 0.115 Uiso 1 1 calc R U . . .
C14 C 0.7423(10) 0.9200(4) 0.8778(4) 0.1108(19) Uani 1 1 d . . . . .
H14 H 0.665765 0.965766 0.896344 0.133 Uiso 1 1 calc R U . . .
B1 B 0.6764(8) 0.7156(4) 0.7012(3) 0.0710(15) Uani 1 1 d . . . . .
C9 C 0.9449(8) 0.7505(4) 0.5392(4) 0.1018(17) Uani 1 1 d . . . . .
H9 H 1.052555 0.712666 0.548510 0.122 Uiso 1 1 calc R U . . .
C11 C 0.7394(11) 0.8726(5) 0.4589(4) 0.121(2) Uani 1 1 d . . . . .
H11 H 0.713266 0.916581 0.412946 0.146 Uiso 1 1 calc R U . . .
C10 C 0.8997(11) 0.8196(6) 0.4707(4) 0.125(2) Uani 1 1 d . . . . .
H10 H 0.980225 0.828725 0.433724 0.150 Uiso 1 1 calc R U . . .
C15 C 0.9291(11) 0.9165(5) 0.9161(4) 0.108(2) Uani 1 1 d . . . . .
N2B N 0.9520(16) 1.0228(8) 1.0185(8) 0.082(3) Uani 0.68(2) 1 d . . P A 1
N2A N 0.906(4) 0.9954(19) 0.9852(16) 0.082(3) Uani 0.32(2) 1 d . . P A 2

loop_
_atom_site_aniso_label
_atom_site_aniso_U_11
_atom_site_aniso_U_22
_atom_site_aniso_U_33
_atom_site_aniso_U_23
_atom_site_aniso_U_13
_atom_site_aniso_U_12
F1 0.0722(17) 0.095(2) 0.108(2) 0.0224(16) -0.0176(14) -0.0001(15)
O1 0.086(2) 0.071(2) 0.059(2) 0.0003(17) 0.0048(16) 0.0062(17)
O2 0.097(2) 0.074(2) 0.061(2) 0.0060(17) 0.0030(18) 0.0120(18)
N1 0.088(3) 0.064(3) 0.058(2) 0.001(2) 0.002(2) -0.002(2)
F2 0.115(2) 0.113(3) 0.164(3) 0.021(2) 0.029(2) -0.0305(19)
C1 0.063(3) 0.064(3) 0.060(3) -0.011(3) 0.003(2) -0.001(2)
C6 0.087(4) 0.078(4) 0.080(4) -0.001(3) 0.004(3) 0.001(3)
C5 0.076(3) 0.102(4) 0.099(4) -0.004(3) 0.000(3) 0.002(4)
C4 0.086(4) 0.082(4) 0.103(4) -0.008(3) 0.022(3) -0.016(3)
C3 0.092(4) 0.064(3) 0.081(3) 0.000(3) 0.015(3) 0.003(3)
C2 0.088(4) 0.058(3) 0.057(3) 0.003(2) 0.004(3) 0.005(3)
C7 0.091(4) 0.071(3) 0.057(3) 0.001(3) -0.007(3) -0.004(3)
C8 0.099(4) 0.078(4) 0.050(3) 0.000(3) 0.003(3) -0.013(3)
C17 0.111(4) 0.078(4) 0.066(3) 0.002(3) -0.011(3) -0.006(3)
C13 0.108(4) 0.090(4) 0.082(4) -0.020(3) 0.002(3) 0.013(4)
C16 0.141(5) 0.088(4) 0.067(4) -0.001(3) -0.025(3) -0.026(4)
C12 0.121(5) 0.084(4) 0.069(4) 0.008(3) -0.009(4) -0.006(3)
C14 0.168(6) 0.080(4) 0.076(4) -0.021(4) 0.009(4) 0.013(4)
B1 0.090(4) 0.065(4) 0.049(3) -0.007(3) -0.005(3) 0.009(3)
C9 0.100(4) 0.129(5) 0.073(4) 0.006(4) 0.012(3) -0.011(4)
C11 0.143(6) 0.133(6) 0.078(5) 0.026(4) 0.004(5) -0.030(5)
C10 0.130(6) 0.166(7) 0.081(5) 0.016(4) 0.029(4) -0.027(5)
C15 0.183(7) 0.071(4) 0.055(4) -0.002(3) -0.005(4) -0.025(5)
N2B 0.106(6) 0.080(6) 0.051(7) -0.018(5) -0.003(6) -0.003(5)
N2A 0.106(6) 0.080(6) 0.051(7) -0.018(5) -0.003(6) -0.003(5)

loop_
_atom_type_symbol
_atom_type_description
_atom_type_scat_dispersion_real
_atom_type_scat_dispersion_imag
_atom_type_scat_source
C C 0.0033 0.0016 'International Tables Vol C Tables 4.2.6.8 and 6.1.1.4'
H H 0.0000 0.0000 'International Tables Vol C Tables 4.2.6.8 and 6.1.1.4'
B B 0.0013 0.0007 'International Tables Vol C Tables 4.2.6.8 and 6.1.1.4'
F F 0.0171 0.0103 'International Tables Vol C Tables 4.2.6.8 and 6.1.1.4'
N N 0.0061 0.0033 'International Tables Vol C Tables 4.2.6.8 and 6.1.1.4'
O O 0.0106 0.0060 'International Tables Vol C Tables 4.2.6.8 and 6.1.1.4'

loop_
_geom_angle_atom_site_label_1
_geom_angle_atom_site_label_2
_geom_angle_atom_site_label_3
_geom_angle
_geom_angle_site_symmetry_1
_geom_angle_site_symmetry_3
_geom_angle_publ_flag
C8 O1 B1 104.9(4) . . ?
C7 O2 B1 106.2(4) . . ?
C17 N1 C13 118.5(4) . . ?
C17 N1 B1 122.7(4) . . ?
C13 N1 B1 118.7(4) . . ?
C6 C1 C2 120.0 . . ?
C6 C1 B1 118.2(3) . . ?
C2 C1 B1 121.8(3) . . ?
C1 C6 H6 120.0 . . ?
C5 C6 C1 120.0 . . ?
C5 C6 H6 120.0 . . ?
C6 C5 H5 120.0 . . ?
C6 C5 C4 120.0 . . ?
C4 C5 H5 120.0 . . ?
F2 C4 C5 121.2(3) . . ?
F2 C4 C3 118.7(3) . . ?
C3 C4 C5 120.0 . . ?
C4 C3 H3 120.0 . . ?
C2 C3 C4 120.0 . . ?
C2 C3 H3 120.0 . . ?
F1 C2 C1 120.9(3) . . ?
F1 C2 C3 119.1(3) . . ?
C3 C2 C1 120.0 . . ?
O2 C7 C8 111.0(5) . . ?
O2 C7 C12 127.8(6) . . ?
C12 C7 C8 121.1(5) . . ?
C7 C8 O1 110.1(5) . . ?
C9 C8 O1 126.9(5) . . ?
C9 C8 C7 123.1(5) . . ?
N1 C17 H17 118.8 . . ?
N1 C17 C16 122.4(5) . . ?
C16 C17 H17 118.8 . . ?
N1 C13 H13 119.3 . . ?
N1 C13 C14 121.3(5) . . ?
C14 C13 H13 119.3 . . ?
C17 C16 H16 119.9 . . ?
C15 C16 C17 120.2(6) . . ?
C15 C16 H16 119.9 . . ?
C7 C12 H12 121.6 . . ?
C11 C12 C7 116.8(6) . . ?
C11 C12 H12 121.6 . . ?
C13 C14 H14 120.0 . . ?
C15 C14 C13 120.0(6) . . ?
C15 C14 H14 120.0 . . ?
O1 B1 N1 105.2(4) . . ?
O1 B1 C1 117.8(4) . . ?
O2 B1 O1 106.4(4) . . ?
O2 B1 N1 104.6(4) . . ?
O2 B1 C1 112.6(4) . . ?
C1 B1 N1 109.3(3) . . ?
C8 C9 H9 122.4 . . ?
C8 C9 C10 115.1(5) . . ?
C10 C9 H9 122.4 . . ?
C12 C11 H11 118.3 . . ?
C12 C11 C10 123.4(6) . . ?
C10 C11 H11 118.3 . . ?
C9 C10 H10 119.8 . . ?
C11 C10 C9 120.5(6) . . ?
C11 C10 H10 119.8 . . ?
C16 C15 C14 117.5(6) . . ?
C16 C15 N2B 109.6(7) . 3_777 ?
C16 C15 N2A 150.2(11) . . ?
C14 C15 N2B 132.8(8) . 3_777 ?
C14 C15 N2A 92.0(11) . . ?
N2B N2B C15 108.6(15) 3_777 3_777 ?
N2A N2A C15 93(2) 3_777 . ?

loop_
_geom_bond_atom_site_label_1
_geom_bond_atom_site_label_2
_geom_bond_distance
_geom_bond_site_symmetry_2
_geom_bond_publ_flag
F1 C2 1.312(3) . ?
O1 C8 1.386(5) . ?
O1 B1 1.472(6) . ?
B1 N1 1.681(6) . yes
O2 C7 1.356(5) . ?
O2 B1 1.457(5) . ?
N1 C17 1.320(5) . ?
N1 C13 1.333(5) . ?
N1 B1 1.681(6) . ?
F2 C4 1.334(4) . ?
C1 C6 1.3900 . ?
C1 C2 1.3900 . ?
C1 B1 1.596(6) . ?
C6 H6 0.9300 . ?
C6 C5 1.3900 . ?
C5 H5 0.9300 . ?
C5 C4 1.3900 . ?
C4 C3 1.3900 . ?
C3 H3 0.9300 . ?
C3 C2 1.3900 . ?
C7 C8 1.382(6) . ?
C7 C12 1.364(6) . ?
C8 C9 1.365(6) . ?
C17 H17 0.9300 . ?
C17 C16 1.377(7) . ?
C13 H13 0.9300 . ?
C13 C14 1.384(7) . ?
C16 H16 0.9300 . ?
C16 C15 1.354(7) . ?
C12 H12 0.9300 . ?
C12 C11 1.360(7) . ?
C14 H14 0.9300 . ?
C14 C15 1.376(8) . ?
C9 H9 0.9300 . ?
C9 C10 1.420(8) . ?
C11 H11 0.9300 . ?
C11 C10 1.360(8) . ?
C10 H10 0.9300 . ?
C15 N2B 1.458(17) 3_777 ?
C15 N2A 1.57(3) . ?
N2B N2B 1.19(2) 3_777 ?
N2A N2A 1.36(5) 3_777 ?

loop_
_geom_torsion_atom_site_label_1
_geom_torsion_atom_site_label_2
_geom_torsion_atom_site_label_3
_geom_torsion_atom_site_label_4
_geom_torsion
_geom_torsion_site_symmetry_1
_geom_torsion_site_symmetry_2
_geom_torsion_site_symmetry_3
_geom_torsion_site_symmetry_4
_geom_torsion_publ_flag
O1 C8 C9 C10 -178.9(4) . . . . ?
O2 C7 C8 O1 0.7(5) . . . . ?
O2 C7 C8 C9 -178.5(4) . . . . ?
O2 C7 C12 C11 178.3(5) . . . . ?
N1 C17 C16 C15 0.3(8) . . . . ?
N1 C13 C14 C15 -0.6(8) . . . . ?
F2 C4 C3 C2 178.2(3) . . . . ?
C1 C6 C5 C4 0.0 . . . . ?
C6 C1 C2 F1 -179.8(3) . . . . ?
C6 C1 C2 C3 0.0 . . . . ?
C6 C1 B1 O1 -123.9(3) . . . . ?
C6 C1 B1 O2 0.5(4) . . . . ?
C6 C1 B1 N1 116.3(3) . . . . ?
C6 C5 C4 F2 -178.2(3) . . . . ?
C6 C5 C4 C3 0.0 . . . . ?
C5 C4 C3 C2 0.0 . . . . ?
C4 C3 C2 F1 179.8(3) . . . . ?
C4 C3 C2 C1 0.0 . . . . ?
C2 C1 C6 C5 0.0 . . . . ?
C2 C1 B1 O1 53.1(4) . . . . ?
C2 C1 B1 O2 177.5(3) . . . . ?
C2 C1 B1 N1 -66.7(4) . . . . ?
C7 O2 B1 O1 -11.1(4) . . . . ?
C7 O2 B1 N1 99.9(4) . . . . ?
C7 O2 B1 C1 -141.5(4) . . . . ?
C7 C8 C9 C10 0.1(7) . . . . ?
C7 C12 C11 C10 0.0(9) . . . . ?
C8 O1 B1 O2 11.4(4) . . . . ?
C8 O1 B1 N1 -99.2(3) . . . . ?
C8 O1 B1 C1 138.8(4) . . . . ?
C8 C7 C12 C11 -0.7(7) . . . . ?
C8 C9 C10 C11 -0.9(8) . . . . ?
C17 N1 C13 C14 0.3(7) . . . . ?
C17 N1 B1 O1 -21.9(5) . . . . ?
C17 N1 B1 O2 -133.8(4) . . . . ?
C17 N1 B1 C1 105.5(5) . . . . ?
C17 C16 C15 C14 -0.5(8) . . . . ?
C17 C16 C15 N2B -176.3(6) . . . 3_777 ?
C17 C16 C15 N2A 170(2) . . . . ?
C13 N1 C17 C16 -0.2(7) . . . . ?
C13 N1 B1 O1 157.1(4) . . . . ?
C13 N1 B1 O2 45.2(5) . . . . ?
C13 N1 B1 C1 -75.6(5) . . . . ?
C13 C14 C15 C16 0.7(9) . . . . ?
C13 C14 C15 N2B 175.2(7) . . . 3_777 ?
C13 C14 C15 N2A -174.5(10) . . . . ?
C16 C15 N2A N2A 18(4) . . . 3_777 ?
C12 C7 C8 O1 179.8(4) . . . . ?
C12 C7 C8 C9 0.7(7) . . . . ?
C12 C11 C10 C9 0.8(10) . . . . ?
C14 C15 N2A N2A -171(2) . . . 3_777 ?
B1 O1 C8 C7 -7.6(4) . . . . ?
B1 O1 C8 C9 171.5(5) . . . . ?
B1 O2 C7 C8 6.7(5) . . . . ?
B1 O2 C7 C12 -172.4(4) . . . . ?
B1 N1 C17 C16 178.8(4) . . . . ?
B1 N1 C13 C14 -178.7(5) . . . . ?
B1 C1 C6 C5 177.1(3) . . . . ?
B1 C1 C2 F1 3.2(3) . . . . ?
B1 C1 C2 C3 -177.0(3) . . . . ?
